data_7717270
loop_
_publ_author_name
'Kracht, Felix'
'Stuhl, Christoph'
'Maichle-M&#xf6;ssmer, C&#xe4;cilia'
'Anwander, Reiner'

_publ_section_title
;
 Reactivity of Mg(AlMe<sub>4</sub>)<sub>2</sub> towards neutral
 tris(pyrazolyl)alkanes.
;
_journal_issue 48
_journal_name_full 'Dalton transactions (Cambridge, England : 2003)'
_journal_page_first 19280
_journal_page_last 19291
_journal_paper_doi 10.1039/d4dt02722a
_journal_volume 53
_journal_year 2024
_chemical_formula_sum 'C32 H30 N6'
_chemical_formula_weight 498.62
_chemical_properties_physical Air-sensitive,Moisture-sensitive
_space_group_crystal_system triclinic
_space_group_IT_number 2
_space_group_name_Hall '-P 1'
_space_group_name_H-M_alt 'P -1'
_atom_sites_solution_hydrogens geom
_audit_creation_method SHELXL-2014/7
_audit_update_record
;
2024-09-24 deposited with the CCDC.	2024-10-21 downloaded from the CCDC.
;
_cell_angle_alpha 71.1880(10)
_cell_angle_beta 87.3140(10)
_cell_angle_gamma 68.6040(10)
_cell_formula_units_Z 2
_cell_length_a 9.9371(2)
_cell_length_b 10.2888(2)
_cell_length_c 14.6512(4)
_cell_measurement_reflns_used 9893
_cell_measurement_temperature 101(2)
_cell_measurement_theta_max 14,95
_cell_measurement_theta_min 2.249
_cell_volume 1315.95(5)
_computing_cell_refinement 'SAINT V8.37A (Bruker AXS Inc., 2015)'
_computing_data_collection 'Bruker Apex3'
_computing_data_reduction 'SAINT V8.37A (Bruker AXS Inc., 2015)'
_computing_molecular_graphics 'Bruker SHELXTL'
_computing_publication_material 'Bruker SHELXTL'
_computing_structure_refinement 'SHELXL-2014/7 (Sheldrick, 2014)'
_computing_structure_solution 'XT, VERSION 2014/5'
_diffrn_ambient_temperature 101(2)
_diffrn_measured_fraction_theta_full 1.000
_diffrn_measured_fraction_theta_max 1.000
_diffrn_measurement_device_type 'Smart Apex III Duo'
_diffrn_measurement_method omega/phi-scans
_diffrn_radiation_type MoK\a
_diffrn_radiation_wavelength 0.71073
_diffrn_reflns_av_R_equivalents 0.0403
_diffrn_reflns_av_unetI/netI 0.0253
_diffrn_reflns_Laue_measured_fraction_full 1.000
_diffrn_reflns_Laue_measured_fraction_max 1.000
_diffrn_reflns_limit_h_max 13
_diffrn_reflns_limit_h_min -13
_diffrn_reflns_limit_k_max 13
_diffrn_reflns_limit_k_min -13
_diffrn_reflns_limit_l_max 19
_diffrn_reflns_limit_l_min -19
_diffrn_reflns_number 47259
_diffrn_reflns_point_group_measured_fraction_full 1.000
_diffrn_reflns_point_group_measured_fraction_max 1.000
_diffrn_reflns_theta_full 25.242
_diffrn_reflns_theta_max 28.700
_diffrn_reflns_theta_min 1.473
_diffrn_source Imus-tube
_exptl_absorpt_coefficient_mu 0.077
_exptl_absorpt_correction_T_max 0.7460
_exptl_absorpt_correction_T_min 0.7086
_exptl_absorpt_correction_type numerical
_exptl_absorpt_process_details sadabs
_exptl_crystal_colour colorless
_exptl_crystal_density_diffrn 1.258
_exptl_crystal_description block
_exptl_crystal_F_000 528
_exptl_crystal_size_max 0.232
_exptl_crystal_size_mid 0.174
_exptl_crystal_size_min 0.169
_refine_diff_density_max 0.331
_refine_diff_density_min -0.258
_refine_diff_density_rms 0.043
_refine_ls_extinction_method none
_refine_ls_goodness_of_fit_ref 1.022
_refine_ls_hydrogen_treatment constr
_refine_ls_matrix_type full
_refine_ls_number_parameters 345
_refine_ls_number_reflns 6810
_refine_ls_number_restraints 0
_refine_ls_restrained_S_all 1.022
_refine_ls_R_factor_all 0.0518
_refine_ls_R_factor_gt 0.0414
_refine_ls_shift/su_max 0.000
_refine_ls_shift/su_mean 0.000
_refine_ls_structure_factor_coef Fsqd
_refine_ls_weighting_details 'w=1/[\s^2^(Fo^2^)+(0.0532P)^2^+0.4707P] where P=(Fo^2^+2Fc^2^)/3'
_refine_ls_weighting_scheme calc
_refine_ls_wR_factor_gt 0.1039
_refine_ls_wR_factor_ref 0.1113
_reflns_Friedel_coverage 0.000
_reflns_number_gt 5654
_reflns_number_total 6810
_reflns_threshold_expression 'I > 2\s(I)'
_cod_data_source_file d4dt02722a2.cif
_cod_data_source_block 3g_mo_CS184_0m
_cod_depositor_comments 'Adding full bibliography for 7717265--7717276.cif.'
_cod_database_code 7717270
_shelx_shelxl_version_number 2014/7
_shelx_space_group_comment
;
The symmetry employed for this shelxl refinement is uniquely defined
by the following loop, which should always be used as a source of
symmetry information in preference to the above space-group names.
They are only intended as comments.
;
_shelx_estimated_absorpt_t_min 0.982
_shelx_estimated_absorpt_t_max 0.987

loop_
_space_group_symop_operation_xyz
'x, y, z'
'-x, -y, -z'

loop_
_atom_site_label
_atom_site_type_symbol
_atom_site_fract_x
_atom_site_fract_y
_atom_site_fract_z
_atom_site_U_iso_or_equiv
_atom_site_adp_type
_atom_site_occupancy
_atom_site_site_symmetry_order
_atom_site_calc_flag
_atom_site_refinement_flags_posn
_atom_site_refinement_flags_adp
_atom_site_refinement_flags_occupancy
_atom_site_disorder_assembly
_atom_site_disorder_group
C1 C 0.36816(12) -0.11751(12) 0.93338(8) 0.0169(2) Uani 1 1 d . . . . .
C2 C 0.50170(12) -0.10968(13) 0.89971(8) 0.0201(2) Uani 1 1 d . . . . .
H2 H 0.5960 -0.1817 0.9226 0.024 Uiso 1 1 calc R U . . .
C3 C 0.46633(12) 0.02338(13) 0.82731(8) 0.0187(2) Uani 1 1 d . . . . .
H3 H 0.5317 0.0630 0.7900 0.022 Uiso 1 1 calc R U . . .
C4 C 0.34341(12) -0.23708(12) 1.01139(8) 0.0182(2) Uani 1 1 d . . . . .
C5 C 0.20482(13) -0.22306(13) 1.04104(8) 0.0218(2) Uani 1 1 d . . . . .
H5 H 0.1249 -0.1339 1.0118 0.026 Uiso 1 1 calc R U . . .
C6 C 0.18295(14) -0.33853(15) 1.11299(9) 0.0275(3) Uani 1 1 d . . . . .
H6 H 0.0880 -0.3281 1.1323 0.033 Uiso 1 1 calc R U . . .
C7 C 0.29883(15) -0.46902(14) 1.15680(9) 0.0293(3) Uani 1 1 d . . . . .
H7 H 0.2834 -0.5480 1.2057 0.035 Uiso 1 1 calc R U . . .
C8 C 0.43705(15) -0.48327(14) 1.12871(9) 0.0302(3) Uani 1 1 d . . . . .
H8 H 0.5169 -0.5719 1.1589 0.036 Uiso 1 1 calc R U . . .
C9 C 0.45924(13) -0.36837(13) 1.05645(9) 0.0257(3) Uani 1 1 d . . . . .
H9 H 0.5544 -0.3793 1.0375 0.031 Uiso 1 1 calc R U . . .
C10 C 0.46696(11) 0.27638(12) 0.56911(8) 0.0166(2) Uani 1 1 d . . . . .
C11 C 0.49186(12) 0.36525(12) 0.61770(8) 0.0192(2) Uani 1 1 d . . . . .
H11 H 0.5591 0.4138 0.6036 0.023 Uiso 1 1 calc R U . . .
C12 C 0.39835(12) 0.36623(12) 0.68933(8) 0.0184(2) Uani 1 1 d . . . . .
H12 H 0.3882 0.4153 0.7356 0.022 Uiso 1 1 calc R U . . .
C13 C 0.53575(12) 0.24097(12) 0.48411(8) 0.0180(2) Uani 1 1 d . . . . .
C14 C 0.66650(13) 0.25874(14) 0.45883(9) 0.0240(2) Uani 1 1 d . . . . .
H14 H 0.7117 0.2932 0.4968 0.029 Uiso 1 1 calc R U . . .
C15 C 0.73129(14) 0.22643(14) 0.37841(9) 0.0288(3) Uani 1 1 d . . . . .
H15 H 0.8205 0.2385 0.3617 0.035 Uiso 1 1 calc R U . . .
C16 C 0.66554(15) 0.17661(13) 0.32274(9) 0.0290(3) Uani 1 1 d . . . . .
H16 H 0.7093 0.1551 0.2676 0.035 Uiso 1 1 calc R U . . .
C17 C 0.53572(16) 0.15818(15) 0.34759(9) 0.0307(3) Uani 1 1 d . . . . .
H17 H 0.4908 0.1239 0.3094 0.037 Uiso 1 1 calc R U . . .
C18 C 0.47097(14) 0.18959(13) 0.42808(9) 0.0248(2) Uani 1 1 d . . . . .
H18 H 0.3824 0.1760 0.4450 0.030 Uiso 1 1 calc R U . . .
C19 C 0.06294(11) 0.54396(12) 0.82077(8) 0.0171(2) Uani 1 1 d . . . . .
C20 C 0.13649(13) 0.44520(13) 0.91117(8) 0.0223(2) Uani 1 1 d . . . . .
H20 H 0.1384 0.4669 0.9693 0.027 Uiso 1 1 calc R U . . .
C21 C 0.20423(12) 0.31192(13) 0.89713(8) 0.0211(2) Uani 1 1 d . . . . .
H21 H 0.2634 0.2220 0.9439 0.025 Uiso 1 1 calc R U . . .
C22 C -0.02603(12) 0.70266(12) 0.79428(8) 0.0182(2) Uani 1 1 d . . . . .
C23 C -0.11767(13) 0.77601(13) 0.70959(9) 0.0236(2) Uani 1 1 d . . . . .
H23 H -0.1265 0.7223 0.6697 0.028 Uiso 1 1 calc R U . . .
C24 C -0.19614(14) 0.92688(14) 0.68302(10) 0.0281(3) Uani 1 1 d . . . . .
H24 H -0.2577 0.9760 0.6248 0.034 Uiso 1 1 calc R U . . .
C25 C -0.18531(14) 1.00601(14) 0.74074(11) 0.0304(3) Uani 1 1 d . . . . .
H25 H -0.2393 1.1093 0.7225 0.036 Uiso 1 1 calc R U . . .
C26 C -0.09568(18) 0.93396(16) 0.82489(12) 0.0431(4) Uani 1 1 d . . . . .
H26 H -0.0881 0.9879 0.8649 0.052 Uiso 1 1 calc R U . . .
C27 C -0.01610(17) 0.78299(15) 0.85183(11) 0.0361(3) Uani 1 1 d . . . . .
H27 H 0.0455 0.7346 0.9100 0.043 Uiso 1 1 calc R U . . .
C01 C 0.22800(11) 0.22955(11) 0.74932(7) 0.0157(2) Uani 1 1 d . . . . .
C02 C 0.11192(12) 0.20495(12) 0.69878(8) 0.0179(2) Uani 1 1 d . . . . .
H02A H 0.0414 0.1862 0.7463 0.022 Uiso 1 1 calc R U . . .
H02B H 0.1597 0.1137 0.6820 0.022 Uiso 1 1 calc R U . . .
C03 C 0.02570(12) 0.32875(12) 0.60629(8) 0.0182(2) Uani 1 1 d . . . . .
H03 H 0.0761 0.4004 0.5833 0.022 Uiso 1 1 calc R U . . .
C04 C -0.12977(12) 0.41268(13) 0.62408(9) 0.0226(2) Uani 1 1 d . . . . .
H04A H -0.1816 0.4861 0.5630 0.034 Uiso 1 1 calc R U . . .
H04B H -0.1284 0.4627 0.6706 0.034 Uiso 1 1 calc R U . . .
H04C H -0.1790 0.3431 0.6501 0.034 Uiso 1 1 calc R U . . .
C05 C 0.02647(14) 0.25967(14) 0.52814(9) 0.0268(3) Uani 1 1 d . . . . .
H05A H -0.0284 0.3368 0.4691 0.040 Uiso 1 1 calc R U . . .
H05B H -0.0184 0.1856 0.5509 0.040 Uiso 1 1 calc R U . . .
H05C H 0.1267 0.2123 0.5143 0.040 Uiso 1 1 calc R U . . .
N1 N 0.31942(10) 0.08784(10) 0.81917(6) 0.01641(19) Uani 1 1 d . . . . .
N2 N 0.25653(10) 0.00338(10) 0.88360(7) 0.01785(19) Uani 1 1 d . . . . .
N3 N 0.32274(10) 0.28302(10) 0.68126(6) 0.01577(18) Uani 1 1 d . . . . .
N4 N 0.36476(10) 0.22502(10) 0.60865(6) 0.01655(19) Uani 1 1 d . . . . .
N5 N 0.17037(10) 0.33331(10) 0.80319(6) 0.01621(19) Uani 1 1 d . . . . .
N6 N 0.08442(10) 0.47522(10) 0.75499(6) 0.01670(19) Uani 1 1 d . . . . .

loop_
_atom_site_aniso_label
_atom_site_aniso_U_11
_atom_site_aniso_U_22
_atom_site_aniso_U_33
_atom_site_aniso_U_23
_atom_site_aniso_U_13
_atom_site_aniso_U_12
C1 0.0187(5) 0.0164(5) 0.0143(5) -0.0047(4) -0.0010(4) -0.0048(4)
C2 0.0175(5) 0.0215(5) 0.0169(5) -0.0040(4) -0.0009(4) -0.0040(4)
C3 0.0157(5) 0.0218(5) 0.0167(5) -0.0056(4) 0.0010(4) -0.0053(4)
C4 0.0223(5) 0.0169(5) 0.0142(5) -0.0043(4) -0.0004(4) -0.0064(4)
C5 0.0230(5) 0.0208(5) 0.0193(5) -0.0051(4) 0.0015(4) -0.0067(4)
C6 0.0299(6) 0.0293(6) 0.0236(6) -0.0058(5) 0.0070(5) -0.0143(5)
C7 0.0413(7) 0.0231(6) 0.0210(6) -0.0019(5) 0.0055(5) -0.0142(5)
C8 0.0339(7) 0.0190(6) 0.0263(6) 0.0010(5) 0.0001(5) -0.0040(5)
C9 0.0237(6) 0.0219(6) 0.0241(6) -0.0015(5) 0.0005(5) -0.0054(5)
C10 0.0160(5) 0.0143(5) 0.0147(5) -0.0021(4) 0.0000(4) -0.0026(4)
C11 0.0194(5) 0.0189(5) 0.0198(5) -0.0059(4) 0.0017(4) -0.0078(4)
C12 0.0201(5) 0.0176(5) 0.0181(5) -0.0058(4) 0.0010(4) -0.0076(4)
C13 0.0203(5) 0.0131(5) 0.0146(5) -0.0014(4) 0.0019(4) -0.0020(4)
C14 0.0221(6) 0.0255(6) 0.0203(6) -0.0053(5) 0.0035(4) -0.0064(5)
C15 0.0261(6) 0.0266(6) 0.0250(6) -0.0047(5) 0.0094(5) -0.0043(5)
C16 0.0397(7) 0.0186(6) 0.0184(6) -0.0047(5) 0.0096(5) -0.0014(5)
C17 0.0453(8) 0.0264(6) 0.0223(6) -0.0120(5) 0.0063(5) -0.0123(6)
C18 0.0305(6) 0.0241(6) 0.0213(6) -0.0089(5) 0.0053(5) -0.0109(5)
C19 0.0152(5) 0.0189(5) 0.0169(5) -0.0061(4) 0.0021(4) -0.0060(4)
C20 0.0239(6) 0.0235(6) 0.0164(5) -0.0082(4) -0.0009(4) -0.0035(4)
C21 0.0217(5) 0.0222(6) 0.0144(5) -0.0048(4) -0.0017(4) -0.0032(4)
C22 0.0164(5) 0.0180(5) 0.0201(5) -0.0065(4) 0.0035(4) -0.0062(4)
C23 0.0245(6) 0.0204(6) 0.0219(6) -0.0066(5) 0.0005(4) -0.0041(5)
C24 0.0242(6) 0.0212(6) 0.0301(6) -0.0021(5) -0.0005(5) -0.0036(5)
C25 0.0247(6) 0.0164(5) 0.0462(8) -0.0078(5) 0.0038(5) -0.0056(5)
C26 0.0537(9) 0.0253(7) 0.0517(9) -0.0212(7) -0.0093(7) -0.0069(6)
C27 0.0444(8) 0.0246(7) 0.0367(7) -0.0138(6) -0.0132(6) -0.0046(6)
C01 0.0160(5) 0.0146(5) 0.0142(5) -0.0036(4) 0.0016(4) -0.0039(4)
C02 0.0183(5) 0.0171(5) 0.0170(5) -0.0036(4) 0.0000(4) -0.0065(4)
C03 0.0183(5) 0.0185(5) 0.0152(5) -0.0031(4) -0.0006(4) -0.0060(4)
C04 0.0188(5) 0.0239(6) 0.0213(5) -0.0047(5) -0.0002(4) -0.0056(4)
C05 0.0268(6) 0.0300(6) 0.0210(6) -0.0097(5) -0.0023(5) -0.0060(5)
N1 0.0157(4) 0.0154(4) 0.0154(4) -0.0029(3) 0.0014(3) -0.0045(3)
N2 0.0189(4) 0.0164(4) 0.0160(4) -0.0025(3) 0.0021(3) -0.0064(4)
N3 0.0174(4) 0.0156(4) 0.0139(4) -0.0048(3) 0.0024(3) -0.0058(3)
N4 0.0187(4) 0.0155(4) 0.0133(4) -0.0045(3) 0.0012(3) -0.0041(3)
N5 0.0167(4) 0.0155(4) 0.0134(4) -0.0038(3) 0.0004(3) -0.0033(3)
N6 0.0168(4) 0.0143(4) 0.0157(4) -0.0031(3) 0.0004(3) -0.0035(3)

loop_
_atom_type_symbol
_atom_type_description
_atom_type_scat_dispersion_real
_atom_type_scat_dispersion_imag
_atom_type_scat_source
C C 0.0033 0.0016 'International Tables Vol C Tables 4.2.6.8 and 6.1.1.4'
H H 0.0000 0.0000 'International Tables Vol C Tables 4.2.6.8 and 6.1.1.4'
N N 0.0061 0.0033 'International Tables Vol C Tables 4.2.6.8 and 6.1.1.4'

loop_
_geom_angle_atom_site_label_1
_geom_angle_atom_site_label_2
_geom_angle_atom_site_label_3
_geom_angle
_geom_angle_site_symmetry_1
_geom_angle_site_symmetry_3
_geom_angle_publ_flag
N2 C1 C2 111.00(10) . . ?
N2 C1 C4 120.74(10) . . ?
C2 C1 C4 128.26(10) . . ?
C3 C2 C1 105.48(10) . . ?
C3 C2 H2 127.3 . . ?
C1 C2 H2 127.3 . . ?
N1 C3 C2 106.53(10) . . ?
N1 C3 H3 126.7 . . ?
C2 C3 H3 126.7 . . ?
C5 C4 C9 118.60(11) . . ?
C5 C4 C1 121.24(10) . . ?
C9 C4 C1 120.16(10) . . ?
C6 C5 C4 120.44(11) . . ?
C6 C5 H5 119.8 . . ?
C4 C5 H5 119.8 . . ?
C7 C6 C5 120.45(12) . . ?
C7 C6 H6 119.8 . . ?
C5 C6 H6 119.8 . . ?
C8 C7 C6 119.53(12) . . ?
C8 C7 H7 120.2 . . ?
C6 C7 H7 120.2 . . ?
C7 C8 C9 120.19(12) . . ?
C7 C8 H8 119.9 . . ?
C9 C8 H8 119.9 . . ?
C8 C9 C4 120.79(12) . . ?
C8 C9 H9 119.6 . . ?
C4 C9 H9 119.6 . . ?
N4 C10 C11 111.26(9) . . ?
N4 C10 C13 120.37(10) . . ?
C11 C10 C13 128.35(10) . . ?
C12 C11 C10 105.26(10) . . ?
C12 C11 H11 127.4 . . ?
C10 C11 H11 127.4 . . ?
N3 C12 C11 106.56(10) . . ?
N3 C12 H12 126.7 . . ?
C11 C12 H12 126.7 . . ?
C14 C13 C18 119.13(11) . . ?
C14 C13 C10 120.27(10) . . ?
C18 C13 C10 120.59(10) . . ?
C15 C14 C13 120.48(12) . . ?
C15 C14 H14 119.8 . . ?
C13 C14 H14 119.8 . . ?
C16 C15 C14 119.97(12) . . ?
C16 C15 H15 120.0 . . ?
C14 C15 H15 120.0 . . ?
C15 C16 C17 119.89(11) . . ?
C15 C16 H16 120.1 . . ?
C17 C16 H16 120.1 . . ?
C16 C17 C18 120.36(13) . . ?
C16 C17 H17 119.8 . . ?
C18 C17 H17 119.8 . . ?
C17 C18 C13 120.16(12) . . ?
C17 C18 H18 119.9 . . ?
C13 C18 H18 119.9 . . ?
N6 C19 C20 110.94(10) . . ?
N6 C19 C22 120.45(10) . . ?
C20 C19 C22 128.60(10) . . ?
C21 C20 C19 105.41(10) . . ?
C21 C20 H20 127.3 . . ?
C19 C20 H20 127.3 . . ?
N5 C21 C20 106.59(10) . . ?
N5 C21 H21 126.7 . . ?
C20 C21 H21 126.7 . . ?
C27 C22 C23 118.70(11) . . ?
C27 C22 C19 120.35(10) . . ?
C23 C22 C19 120.91(10) . . ?
C24 C23 C22 120.50(12) . . ?
C24 C23 H23 119.7 . . ?
C22 C23 H23 119.7 . . ?
C25 C24 C23 120.36(12) . . ?
C25 C24 H24 119.8 . . ?
C23 C24 H24 119.8 . . ?
C26 C25 C24 119.42(12) . . ?
C26 C25 H25 120.3 . . ?
C24 C25 H25 120.3 . . ?
C25 C26 C27 120.61(13) . . ?
C25 C26 H26 119.7 . . ?
C27 C26 H26 119.7 . . ?
C22 C27 C26 120.40(13) . . ?
C22 C27 H27 119.8 . . ?
C26 C27 H27 119.8 . . ?
N3 C01 N5 107.15(8) . . ?
N3 C01 N1 107.22(8) . . ?
N5 C01 N1 106.84(8) . . ?
N3 C01 C02 111.91(9) . . ?
N5 C01 C02 114.50(9) . . ?
N1 C01 C02 108.87(9) . . ?
C01 C02 C03 118.19(9) . . ?
C01 C02 H02A 107.8 . . ?
C03 C02 H02A 107.8 . . ?
C01 C02 H02B 107.8 . . ?
C03 C02 H02B 107.8 . . ?
H02A C02 H02B 107.1 . . ?
C04 C03 C05 110.47(9) . . ?
C04 C03 C02 112.38(9) . . ?
C05 C03 C02 108.52(9) . . ?
C04 C03 H03 108.5 . . ?
C05 C03 H03 108.5 . . ?
C02 C03 H03 108.5 . . ?
C03 C04 H04A 109.5 . . ?
C03 C04 H04B 109.5 . . ?
H04A C04 H04B 109.5 . . ?
C03 C04 H04C 109.5 . . ?
H04A C04 H04C 109.5 . . ?
H04B C04 H04C 109.5 . . ?
C03 C05 H05A 109.5 . . ?
C03 C05 H05B 109.5 . . ?
H05A C05 H05B 109.5 . . ?
C03 C05 H05C 109.5 . . ?
H05A C05 H05C 109.5 . . ?
H05B C05 H05C 109.5 . . ?
C3 N1 N2 112.59(9) . . ?
C3 N1 C01 127.68(9) . . ?
N2 N1 C01 119.71(8) . . ?
C1 N2 N1 104.40(9) . . ?
N4 N3 C12 112.47(9) . . ?
N4 N3 C01 118.39(9) . . ?
C12 N3 C01 128.02(9) . . ?
C10 N4 N3 104.43(9) . . ?
N6 N5 C21 112.31(9) . . ?
N6 N5 C01 119.16(8) . . ?
C21 N5 C01 128.09(9) . . ?
C19 N6 N5 104.75(8) . . ?

loop_
_geom_bond_atom_site_label_1
_geom_bond_atom_site_label_2
_geom_bond_distance
_geom_bond_site_symmetry_2
_geom_bond_publ_flag
C1 N2 1.3392(14) . ?
C1 C2 1.4149(15) . ?
C1 C4 1.4723(15) . ?
C2 C3 1.3676(16) . ?
C2 H2 0.9500 . ?
C3 N1 1.3581(14) . ?
C3 H3 0.9500 . ?
C4 C5 1.3948(16) . ?
C4 C9 1.3954(16) . ?
C5 C6 1.3889(17) . ?
C5 H5 0.9500 . ?
C6 C7 1.3879(18) . ?
C6 H6 0.9500 . ?
C7 C8 1.3844(19) . ?
C7 H7 0.9500 . ?
C8 C9 1.3886(17) . ?
C8 H8 0.9500 . ?
C9 H9 0.9500 . ?
C10 N4 1.3361(14) . ?
C10 C11 1.4161(15) . ?
C10 C13 1.4772(15) . ?
C11 C12 1.3688(16) . ?
C11 H11 0.9500 . ?
C12 N3 1.3617(14) . ?
C12 H12 0.9500 . ?
C13 C14 1.3940(16) . ?
C13 C18 1.3948(17) . ?
C14 C15 1.3924(17) . ?
C14 H14 0.9500 . ?
C15 C16 1.385(2) . ?
C15 H15 0.9500 . ?
C16 C17 1.387(2) . ?
C16 H16 0.9500 . ?
C17 C18 1.3900(17) . ?
C17 H17 0.9500 . ?
C18 H18 0.9500 . ?
C19 N6 1.3360(14) . ?
C19 C20 1.4148(15) . ?
C19 C22 1.4726(15) . ?
C20 C21 1.3680(16) . ?
C20 H20 0.9500 . ?
C21 N5 1.3601(14) . ?
C21 H21 0.9500 . ?
C22 C27 1.3859(17) . ?
C22 C23 1.3925(16) . ?
C23 C24 1.3873(16) . ?
C23 H23 0.9500 . ?
C24 C25 1.381(2) . ?
C24 H24 0.9500 . ?
C25 C26 1.376(2) . ?
C25 H25 0.9500 . ?
C26 C27 1.3898(19) . ?
C26 H26 0.9500 . ?
C27 H27 0.9500 . ?
C01 N3 1.4558(13) . ?
C01 N5 1.4647(14) . ?
C01 N1 1.4686(13) . ?
C01 C02 1.5353(15) . ?
C02 C03 1.5467(14) . ?
C02 H02A 0.9900 . ?
C02 H02B 0.9900 . ?
C03 C04 1.5279(15) . ?
C03 C05 1.5284(16) . ?
C03 H03 1.0000 . ?
C04 H04A 0.9800 . ?
C04 H04B 0.9800 . ?
C04 H04C 0.9800 . ?
C05 H05A 0.9800 . ?
C05 H05B 0.9800 . ?
C05 H05C 0.9800 . ?
N1 N2 1.3596(12) . ?
N3 N4 1.3595(12) . ?
N5 N6 1.3571(12) . ?

loop_
_geom_torsion_atom_site_label_1
_geom_torsion_atom_site_label_2
_geom_torsion_atom_site_label_3
_geom_torsion_atom_site_label_4
_geom_torsion
_geom_torsion_site_symmetry_1
_geom_torsion_site_symmetry_2
_geom_torsion_site_symmetry_3
_geom_torsion_site_symmetry_4
_geom_torsion_publ_flag
N2 C1 C2 C3 0.73(13) . . . . ?
C4 C1 C2 C3 -179.56(11) . . . . ?
C1 C2 C3 N1 -0.68(12) . . . . ?
N2 C1 C4 C5 -5.30(16) . . . . ?
C2 C1 C4 C5 175.02(11) . . . . ?
N2 C1 C4 C9 173.87(11) . . . . ?
C2 C1 C4 C9 -5.81(18) . . . . ?
C9 C4 C5 C6 -0.90(18) . . . . ?
C1 C4 C5 C6 178.28(11) . . . . ?
C4 C5 C6 C7 0.44(19) . . . . ?
C5 C6 C7 C8 0.4(2) . . . . ?
C6 C7 C8 C9 -0.7(2) . . . . ?
C7 C8 C9 C4 0.2(2) . . . . ?
C5 C4 C9 C8 0.56(18) . . . . ?
C1 C4 C9 C8 -178.63(11) . . . . ?
N4 C10 C11 C12 -0.29(12) . . . . ?
C13 C10 C11 C12 178.27(10) . . . . ?
C10 C11 C12 N3 -0.57(12) . . . . ?
N4 C10 C13 C14 -162.55(10) . . . . ?
C11 C10 C13 C14 19.01(17) . . . . ?
N4 C10 C13 C18 17.52(15) . . . . ?
C11 C10 C13 C18 -160.92(11) . . . . ?
C18 C13 C14 C15 0.34(17) . . . . ?
C10 C13 C14 C15 -179.58(10) . . . . ?
C13 C14 C15 C16 0.18(18) . . . . ?
C14 C15 C16 C17 -0.40(19) . . . . ?
C15 C16 C17 C18 0.08(19) . . . . ?
C16 C17 C18 C13 0.45(19) . . . . ?
C14 C13 C18 C17 -0.66(17) . . . . ?
C10 C13 C18 C17 179.27(11) . . . . ?
N6 C19 C20 C21 -0.05(13) . . . . ?
C22 C19 C20 C21 -179.19(11) . . . . ?
C19 C20 C21 N5 -0.29(13) . . . . ?
N6 C19 C22 C27 -161.79(12) . . . . ?
C20 C19 C22 C27 17.29(19) . . . . ?
N6 C19 C22 C23 15.96(16) . . . . ?
C20 C19 C22 C23 -164.97(12) . . . . ?
C27 C22 C23 C24 0.69(18) . . . . ?
C19 C22 C23 C24 -177.08(11) . . . . ?
C22 C23 C24 C25 -0.58(19) . . . . ?
C23 C24 C25 C26 0.1(2) . . . . ?
C24 C25 C26 C27 0.2(2) . . . . ?
C23 C22 C27 C26 -0.4(2) . . . . ?
C19 C22 C27 C26 177.42(14) . . . . ?
C25 C26 C27 C22 -0.1(3) . . . . ?
N3 C01 C02 C03 -47.74(13) . . . . ?
N5 C01 C02 C03 74.44(12) . . . . ?
N1 C01 C02 C03 -166.07(9) . . . . ?
C01 C02 C03 C04 -106.40(11) . . . . ?
C01 C02 C03 C05 131.13(10) . . . . ?
C2 C3 N1 N2 0.45(13) . . . . ?
C2 C3 N1 C01 -177.55(10) . . . . ?
N3 C01 N1 C3 6.53(14) . . . . ?
N5 C01 N1 C3 -108.07(12) . . . . ?
C02 C01 N1 C3 127.78(11) . . . . ?
N3 C01 N1 N2 -171.34(9) . . . . ?
N5 C01 N1 N2 74.06(11) . . . . ?
C02 C01 N1 N2 -50.09(12) . . . . ?
C2 C1 N2 N1 -0.45(12) . . . . ?
C4 C1 N2 N1 179.81(9) . . . . ?
C3 N1 N2 C1 0.00(12) . . . . ?
C01 N1 N2 C1 178.18(9) . . . . ?
C11 C12 N3 N4 1.27(12) . . . . ?
C11 C12 N3 C01 168.87(10) . . . . ?
N5 C01 N3 N4 -165.90(8) . . . . ?
N1 C01 N3 N4 79.70(11) . . . . ?
C02 C01 N3 N4 -39.61(12) . . . . ?
N5 C01 N3 C12 27.14(14) . . . . ?
N1 C01 N3 C12 -87.26(12) . . . . ?
C02 C01 N3 C12 153.43(10) . . . . ?
C11 C10 N4 N3 1.01(11) . . . . ?
C13 C10 N4 N3 -177.68(9) . . . . ?
C12 N3 N4 C10 -1.41(11) . . . . ?
C01 N3 N4 C10 -170.32(9) . . . . ?
C20 C21 N5 N6 0.55(13) . . . . ?
C20 C21 N5 C01 172.85(10) . . . . ?
N3 C01 N5 N6 63.67(11) . . . . ?
N1 C01 N5 N6 178.32(8) . . . . ?
C02 C01 N5 N6 -61.07(12) . . . . ?
N3 C01 N5 C21 -108.18(12) . . . . ?
N1 C01 N5 C21 6.47(15) . . . . ?
C02 C01 N5 C21 127.08(12) . . . . ?
C20 C19 N6 N5 0.36(12) . . . . ?
C22 C19 N6 N5 179.59(9) . . . . ?
C21 N5 N6 C19 -0.57(12) . . . . ?
C01 N5 N6 C19 -173.63(9) . . . . ?
